data_7023523
loop_
_publ_author_name
'Chandrasekhar, Vadapalli'
'Bag, Prasenjit'
'Murugesapandian, Balasubramanian'
'Pandey, Mrituanjay D.'

_publ_section_title
;
 A phosphorus-based compartmental ligand, (S)P[N(Me)N[double bond, length
 as m-dash]CH-C6H3-2-O-3-OMe]3 (LH3), enables the assembly of luminescent
 heterobimetallic linear {L2Zn2Ln}(+) [Ln = Gd, Tb, Nd and Eu] complexes.
;
_journal_issue 43
_journal_name_full 'Dalton transactions (Cambridge, England : 2003)'
_journal_page_first 15447
_journal_page_last 15456
_journal_paper_doi 10.1039/c3dt51431e
_journal_volume 42
_journal_year 2013
_chemical_formula_sum 'C57 H66 Cl7 N12 Nd O13 P2 S2 Zn2'
_chemical_formula_weight 1776.41
_chemical_name_systematic
; 
 ? 
;
_space_group_IT_number 2
_symmetry_cell_setting triclinic
_symmetry_space_group_name_Hall '-P 1'
_symmetry_space_group_name_H-M 'P -1'
_atom_sites_solution_hydrogens geom
_atom_sites_solution_primary direct
_atom_sites_solution_secondary difmap
_audit_creation_method SHELXL-97
_cell_angle_alpha 69.237(5)
_cell_angle_beta 88.533(5)
_cell_angle_gamma 89.435(5)
_cell_formula_units_Z 2
_cell_length_a 11.944(5)
_cell_length_b 16.435(5)
_cell_length_c 19.025(5)
_cell_measurement_temperature 100(2)
_cell_volume 3491(2)
_computing_cell_refinement 'Bruker SMART'
_computing_data_collection 'Bruker SMART'
_computing_data_reduction 'Bruker SAINT'
_computing_molecular_graphics 'Bruker SHELXTL'
_computing_publication_material 'Bruker SHELXTL'
_computing_structure_refinement 'Bruker SHELXTL'
_computing_structure_solution 'Bruker SHELXTL'
_diffrn_ambient_temperature 100(2)
_diffrn_measured_fraction_theta_full 0.983
_diffrn_measured_fraction_theta_max 0.983
_diffrn_measurement_device_type 'CCD area detector'
_diffrn_measurement_method 'phi and omega scans'
_diffrn_radiation_monochromator graphite
_diffrn_radiation_source 'fine-focus sealed tube'
_diffrn_radiation_type MoK\a
_diffrn_radiation_wavelength 0.71069
_diffrn_reflns_av_R_equivalents 0.0335
_diffrn_reflns_av_sigmaI/netI 0.0711
_diffrn_reflns_limit_h_max 12
_diffrn_reflns_limit_h_min -14
_diffrn_reflns_limit_k_max 16
_diffrn_reflns_limit_k_min -19
_diffrn_reflns_limit_l_max 21
_diffrn_reflns_limit_l_min -23
_diffrn_reflns_number 19092
_diffrn_reflns_theta_full 25.50
_diffrn_reflns_theta_max 25.50
_diffrn_reflns_theta_min 2.04
_exptl_absorpt_coefficient_mu 1.857
_exptl_absorpt_correction_T_max 1.00
_exptl_absorpt_correction_T_min 0.729207
_exptl_absorpt_correction_type empirical
_exptl_absorpt_process_details SADABS
_exptl_crystal_colour yellow
_exptl_crystal_density_diffrn 1.690
_exptl_crystal_density_method 'not measured'
_exptl_crystal_description block
_exptl_crystal_F_000 1794
_exptl_crystal_size_max 0.14
_exptl_crystal_size_mid 0.12
_exptl_crystal_size_min 0.095
_refine_diff_density_max 2.983
_refine_diff_density_min -1.357
_refine_diff_density_rms 0.188
_refine_ls_extinction_method none
_refine_ls_goodness_of_fit_ref 1.073
_refine_ls_hydrogen_treatment mixed
_refine_ls_matrix_type full
_refine_ls_number_parameters 879
_refine_ls_number_reflns 12781
_refine_ls_number_restraints 1
_refine_ls_restrained_S_all 1.075
_refine_ls_R_factor_all 0.0859
_refine_ls_R_factor_gt 0.0592
_refine_ls_shift/su_max 0.001
_refine_ls_shift/su_mean 0.000
_refine_ls_structure_factor_coef Fsqd
_refine_ls_weighting_details 'calc w=1/[\s^2^(Fo^2^)+(0.0941P)^2^+1.9902P] where P=(Fo^2^+2Fc^2^)/3'
_refine_ls_weighting_scheme calc
_refine_ls_wR_factor_gt 0.1498
_refine_ls_wR_factor_ref 0.1829
_reflns_number_gt 9001
_reflns_number_total 12781
_reflns_threshold_expression >2sigma(I)
_cod_data_source_file c3dt51431e.txt
_cod_data_source_block Zn2Nd
_cod_depositor_comments
;
The following automatic conversions were performed:

'_symmetry_cell_setting' value 'Triclinic' changed to 'triclinic'
according to /home/saulius/struct/CIF-dictionaries/cif_core.dic
dictionary named 'cif_core.dic' version 2.4.2 from 2011-04-26.

Automatic conversion script
Id: cif_fix_values 1891 2012-01-12 08:04:46Z andrius 
;
_cod_original_sg_symbol_H-M P-1
_cod_database_code 7023523

loop_
_symmetry_equiv_pos_as_xyz
'x, y, z'
'-x, -y, -z'

loop_
_atom_site_label
_atom_site_type_symbol
_atom_site_fract_x
_atom_site_fract_y
_atom_site_fract_z
_atom_site_U_iso_or_equiv
_atom_site_adp_type
_atom_site_occupancy
_atom_site_symmetry_multiplicity
_atom_site_calc_flag
_atom_site_refinement_flags
Nd1 Nd 0.26487(3) 0.25503(2) 0.244536(18) 0.01705(12) Uani 1 1 d .
Zn1 Zn 0.23022(6) 0.09044(4) 0.17965(4) 0.01589(18) Uani 1 1 d .
Zn2 Zn 0.29406(6) 0.41410(4) 0.31601(4) 0.01631(18) Uani 1 1 d .
Cl1 Cl 0.82749(17) 0.69932(13) 0.32127(11) 0.0385(5) Uani 1 1 d .
Cl2 Cl 0.6993(2) 0.94913(19) 0.19911(14) 0.0703(7) Uani 1 1 d .
Cl3 Cl 0.7872(2) 0.95416(16) 0.33706(14) 0.0591(6) Uani 1 1 d .
Cl4 Cl 0.5771(2) 0.86620(18) 0.34075(14) 0.0627(7) Uani 1 1 d .
Cl5 Cl 0.6533(2) 0.72512(16) 0.11187(13) 0.0567(6) Uani 1 1 d .
Cl6 Cl 0.8905(2) 0.6946(3) 0.12615(16) 0.0998(12) Uani 1 1 d .
Cl7 Cl 0.7349(3) 0.54950(19) 0.18264(15) 0.0790(9) Uani 1 1 d .
P1 P 0.19326(14) -0.07236(11) 0.11632(9) 0.0192(4) Uani 1 1 d .
P2 P 0.32263(15) 0.56925(11) 0.38852(10) 0.0210(4) Uani 1 1 d .
S1 S 0.17036(15) -0.16518(11) 0.07840(10) 0.0270(4) Uani 1 1 d .
S2 S 0.33929(16) 0.65925(12) 0.43015(11) 0.0333(4) Uani 1 1 d .
O1 O 0.3423(3) 0.1942(3) 0.1509(2) 0.0186(10) Uani 1 1 d .
O2 O 0.4403(4) 0.3409(3) 0.1371(2) 0.0236(10) Uani 1 1 d .
O3 O 0.1277(3) 0.1924(3) 0.1848(2) 0.0174(9) Uani 1 1 d .
O4 O 0.0395(4) 0.3195(3) 0.2209(2) 0.0199(10) Uani 1 1 d .
O5 O 0.2688(4) 0.0944(3) 0.2845(2) 0.0197(10) Uani 1 1 d .
O6 O 0.3254(4) 0.1459(3) 0.3939(2) 0.0201(10) Uani 1 1 d .
O7 O 0.4044(3) 0.3223(3) 0.2976(2) 0.0181(9) Uani 1 1 d .
O8 O 0.4879(4) 0.1874(3) 0.2711(2) 0.0205(10) Uani 1 1 d .
O9 O 0.1904(3) 0.3020(3) 0.3456(2) 0.0176(9) Uani 1 1 d .
O10 O 0.0841(4) 0.1618(3) 0.3458(2) 0.0213(10) Uani 1 1 d .
O11 O 0.2520(4) 0.4133(3) 0.2113(2) 0.0204(10) Uani 1 1 d .
O12 O 0.2125(4) 0.3624(3) 0.0996(2) 0.0227(10) Uani 1 1 d .
O1S O 0.9122(8) 0.4655(6) 0.4199(6) 0.120(3) Uani 1 1 d D
H1S H 0.9295 0.4163 0.4221 0.180 Uiso 1 1 calc R
N1 N 0.3286(5) -0.0461(4) 0.1145(3) 0.0272(13) Uani 1 1 d .
N2 N 0.3470(5) 0.0405(4) 0.1162(3) 0.0263(13) Uani 1 1 d .
N3 N 0.1266(5) 0.0179(4) 0.0665(3) 0.0266(13) Uani 1 1 d .
N4 N 0.1070(5) 0.0792(3) 0.1063(3) 0.0214(12) Uani 1 1 d .
N5 N 0.1493(5) -0.0983(3) 0.2060(3) 0.0231(12) Uani 1 1 d .
N6 N 0.1969(5) -0.0437(3) 0.2431(3) 0.0254(13) Uani 1 1 d .
N7 N 0.2930(4) 0.4714(4) 0.4538(3) 0.0220(12) Uani 1 1 d .
N8 N 0.2415(4) 0.4106(3) 0.4256(3) 0.0206(12) Uani 1 1 d .
N9 N 0.2177(5) 0.5885(3) 0.3277(3) 0.0246(13) Uani 1 1 d .
N10 N 0.2282(5) 0.5470(3) 0.2740(3) 0.0225(12) Uani 1 1 d .
N11 N 0.4401(5) 0.5528(3) 0.3462(3) 0.0231(12) Uani 1 1 d .
N12 N 0.4458(4) 0.4694(3) 0.3359(3) 0.0202(12) Uani 1 1 d .
C1 C 0.4079(6) -0.1118(5) 0.1598(4) 0.0338(18) Uani 1 1 d .
H1A H 0.4823 -0.0974 0.1390 0.051 Uiso 1 1 calc R
H1B H 0.3877 -0.1680 0.1593 0.051 Uiso 1 1 calc R
H1C H 0.4054 -0.1129 0.2106 0.051 Uiso 1 1 calc R
C2 C 0.4266(6) 0.0809(5) 0.0721(4) 0.0270(16) Uani 1 1 d .
H2 H 0.4619 0.0516 0.0438 0.032 Uiso 1 1 calc R
C3 C 0.4679(6) 0.1666(5) 0.0611(4) 0.0246(15) Uani 1 1 d .
C4 C 0.5561(6) 0.1989(5) 0.0071(4) 0.0278(16) Uani 1 1 d .
H4 H 0.5840 0.1650 -0.0195 0.033 Uiso 1 1 calc R
C5 C 0.5998(6) 0.2781(5) -0.0059(4) 0.0300(17) Uani 1 1 d .
H5 H 0.6559 0.2991 -0.0425 0.036 Uiso 1 1 calc R
C6 C 0.5619(5) 0.3295(4) 0.0352(4) 0.0240(15) Uani 1 1 d .
H6 H 0.5932 0.3841 0.0256 0.029 Uiso 1 1 calc R
C7 C 0.4789(5) 0.2997(4) 0.0894(4) 0.0215(14) Uani 1 1 d .
C8 C 0.4255(5) 0.2179(4) 0.1020(3) 0.0207(14) Uani 1 1 d .
C9 C 0.4913(6) 0.4222(4) 0.1279(4) 0.0264(16) Uani 1 1 d .
H9A H 0.5706 0.4143 0.1344 0.040 Uiso 1 1 calc R
H9B H 0.4605 0.4442 0.1648 0.040 Uiso 1 1 calc R
H9C H 0.4772 0.4630 0.0785 0.040 Uiso 1 1 calc R
C10 C 0.0035(6) 0.1082(4) 0.0991(4) 0.0255(15) Uani 1 1 d .
H10 H -0.0443 0.0869 0.0718 0.031 Uiso 1 1 calc R
C11 C -0.0417(5) 0.1695(4) 0.1296(4) 0.0216(15) Uani 1 1 d .
C12 C -0.1568(5) 0.1894(4) 0.1187(4) 0.0226(15) Uani 1 1 d .
H12 H -0.1997 0.1608 0.0946 0.027 Uiso 1 1 calc R
C13 C -0.2054(5) 0.2499(4) 0.1432(3) 0.0215(14) Uani 1 1 d .
H13 H -0.2817 0.2611 0.1367 0.026 Uiso 1 1 calc R
C14 C -0.1429(5) 0.2953(4) 0.1779(4) 0.0219(15) Uani 1 1 d .
H14 H -0.1773 0.3372 0.1934 0.026 Uiso 1 1 calc R
C15 C -0.0292(5) 0.2783(4) 0.1894(3) 0.0177(13) Uani 1 1 d .
C16 C 0.0228(5) 0.2126(4) 0.1679(3) 0.0160(13) Uani 1 1 d .
C17 C -0.0102(6) 0.3867(4) 0.2437(4) 0.0241(15) Uani 1 1 d .
H17A H -0.0329 0.4342 0.2000 0.036 Uiso 1 1 calc R
H17B H 0.0436 0.4069 0.2704 0.036 Uiso 1 1 calc R
H17C H -0.0743 0.3638 0.2759 0.036 Uiso 1 1 calc R
C18 C 0.1511(6) 0.0627(5) -0.0147(4) 0.0295(17) Uani 1 1 d .
H18A H 0.0876 0.0972 -0.0379 0.044 Uiso 1 1 calc R
H18B H 0.1664 0.0203 -0.0378 0.044 Uiso 1 1 calc R
H18C H 0.2151 0.0997 -0.0212 0.044 Uiso 1 1 calc R
C19 C 0.0303(6) -0.1196(5) 0.2264(4) 0.0283(16) Uani 1 1 d .
H19A H 0.0233 -0.1533 0.2790 0.042 Uiso 1 1 calc R
H19B H 0.0023 -0.1525 0.1978 0.042 Uiso 1 1 calc R
H19C H -0.0120 -0.0668 0.2155 0.042 Uiso 1 1 calc R
C20 C 0.2335(6) -0.0891(4) 0.3097(4) 0.0231(15) Uani 1 1 d .
H20 H 0.2296 -0.1493 0.3241 0.028 Uiso 1 1 calc R
C21 C 0.2788(5) -0.0558(4) 0.3624(3) 0.0187(14) Uani 1 1 d .
C22 C 0.3077(6) -0.1185(4) 0.4336(4) 0.0257(15) Uani 1 1 d .
H22 H 0.3012 -0.1777 0.4421 0.031 Uiso 1 1 calc R
C23 C 0.3443(6) -0.0918(5) 0.4885(4) 0.0276(16) Uani 1 1 d .
H23 H 0.3657 -0.1328 0.5341 0.033 Uiso 1 1 calc R
C24 C 0.3505(6) -0.0032(4) 0.4774(4) 0.0240(15) Uani 1 1 d .
H24 H 0.3735 0.0140 0.5163 0.029 Uiso 1 1 calc R
C25 C 0.3233(5) 0.0584(4) 0.4102(3) 0.0175(13) Uani 1 1 d .
C26 C 0.2896(5) 0.0342(4) 0.3491(3) 0.0175(13) Uani 1 1 d .
C27 C 0.3574(6) 0.1732(4) 0.4541(4) 0.0251(15) Uani 1 1 d .
H27A H 0.3050 0.1507 0.4955 0.038 Uiso 1 1 calc R
H27B H 0.3577 0.2356 0.4372 0.038 Uiso 1 1 calc R
H27C H 0.4310 0.1515 0.4700 0.038 Uiso 1 1 calc R
C28 C 0.4891(7) 0.6245(4) 0.2842(4) 0.0370(19) Uani 1 1 d .
H28A H 0.5680 0.6148 0.2805 0.056 Uiso 1 1 calc R
H28B H 0.4770 0.6779 0.2931 0.056 Uiso 1 1 calc R
H28C H 0.4545 0.6282 0.2382 0.056 Uiso 1 1 calc R
C29 C 0.5452(6) 0.4361(4) 0.3477(3) 0.0215(14) Uani 1 1 d .
H29 H 0.5984 0.4670 0.3629 0.026 Uiso 1 1 calc R
C30 C 0.5817(5) 0.3555(4) 0.3395(3) 0.0190(14) Uani 1 1 d .
C31 C 0.6931(5) 0.3306(4) 0.3567(4) 0.0219(14) Uani 1 1 d .
H31 H 0.7381 0.3643 0.3748 0.026 Uiso 1 1 calc R
C32 C 0.7371(6) 0.2582(4) 0.3475(4) 0.0257(15) Uani 1 1 d .
H32 H 0.8109 0.2421 0.3602 0.031 Uiso 1 1 calc R
C33 C 0.6696(5) 0.2075(4) 0.3185(3) 0.0208(14) Uani 1 1 d .
H33 H 0.6993 0.1584 0.3114 0.025 Uiso 1 1 calc R
C34 C 0.5607(6) 0.2309(4) 0.3009(3) 0.0207(14) Uani 1 1 d .
C35 C 0.5123(5) 0.3044(4) 0.3128(3) 0.0181(13) Uani 1 1 d .
C36 C 0.5311(6) 0.1085(4) 0.2642(4) 0.0252(15) Uani 1 1 d .
H36A H 0.5899 0.1223 0.2265 0.038 Uiso 1 1 calc R
H36B H 0.4721 0.0786 0.2501 0.038 Uiso 1 1 calc R
H36C H 0.5602 0.0718 0.3116 0.038 Uiso 1 1 calc R
C37 C 0.3682(6) 0.4320(5) 0.5143(4) 0.0315(17) Uani 1 1 d .
H37A H 0.3268 0.3953 0.5576 0.047 Uiso 1 1 calc R
H37B H 0.4054 0.4767 0.5265 0.047 Uiso 1 1 calc R
H37C H 0.4229 0.3979 0.4991 0.047 Uiso 1 1 calc R
C38 C 0.1739(5) 0.3590(4) 0.4740(3) 0.0211(14) Uani 1 1 d .
H38 H 0.1629 0.3689 0.5189 0.025 Uiso 1 1 calc R
C39 C 0.1130(5) 0.2878(4) 0.4666(4) 0.0190(14) Uani 1 1 d .
C40 C 0.0416(6) 0.2412(5) 0.5280(4) 0.0300(17) Uani 1 1 d .
H40 H 0.0351 0.2592 0.5691 0.036 Uiso 1 1 calc R
C41 C -0.0183(6) 0.1704(5) 0.5284(4) 0.0274(16) Uani 1 1 d .
H41 H -0.0658 0.1411 0.5688 0.033 Uiso 1 1 calc R
C42 C -0.0067(6) 0.1431(4) 0.4668(4) 0.0238(15) Uani 1 1 d .
H42 H -0.0467 0.0949 0.4666 0.029 Uiso 1 1 calc R
C43 C 0.0618(6) 0.1854(4) 0.4075(4) 0.0202(14) Uani 1 1 d .
C44 C 0.1251(5) 0.2615(4) 0.4046(3) 0.0185(14) Uani 1 1 d .
C45 C 0.0235(6) 0.0861(4) 0.3461(4) 0.0266(16) Uani 1 1 d .
H45A H 0.0449 0.0366 0.3886 0.040 Uiso 1 1 calc R
H45B H 0.0407 0.0753 0.3006 0.040 Uiso 1 1 calc R
H45C H -0.0555 0.0961 0.3494 0.040 Uiso 1 1 calc R
C46 C 0.1294(6) 0.6517(5) 0.3226(4) 0.0353(18) Uani 1 1 d .
H46A H 0.1503 0.7068 0.2855 0.053 Uiso 1 1 calc R
H46B H 0.1184 0.6581 0.3705 0.053 Uiso 1 1 calc R
H46C H 0.0611 0.6320 0.3084 0.053 Uiso 1 1 calc R
C47 C 0.1836(6) 0.5867(4) 0.2105(4) 0.0288(16) Uani 1 1 d .
H47 H 0.1525 0.6410 0.2036 0.035 Uiso 1 1 calc R
C48 C 0.1765(6) 0.5559(4) 0.1476(4) 0.0248(15) Uani 1 1 d .
C49 C 0.1317(6) 0.6142(4) 0.0814(4) 0.0258(16) Uani 1 1 d .
H49 H 0.1121 0.6701 0.0787 0.031 Uiso 1 1 calc R
C50 C 0.1166(6) 0.5900(5) 0.0211(4) 0.0302(17) Uani 1 1 d .
H50 H 0.0872 0.6297 -0.0225 0.036 Uiso 1 1 calc R
C51 C 0.1442(6) 0.5070(4) 0.0235(4) 0.0249(15) Uani 1 1 d .
H51 H 0.1340 0.4912 -0.0182 0.030 Uiso 1 1 calc R
C52 C 0.1870(5) 0.4483(4) 0.0884(4) 0.0199(14) Uani 1 1 d .
C53 C 0.2075(5) 0.4713(4) 0.1518(4) 0.0203(14) Uani 1 1 d .
C54 C 0.1979(6) 0.3373(5) 0.0357(3) 0.0250(15) Uani 1 1 d .
H54A H 0.1212 0.3461 0.0207 0.037 Uiso 1 1 calc R
H54B H 0.2169 0.2769 0.0485 0.037 Uiso 1 1 calc R
H54C H 0.2457 0.3719 -0.0050 0.037 Uiso 1 1 calc R
C1S C 0.7120(7) 0.8905(6) 0.2979(5) 0.050(2) Uani 1 1 d .
H1S1 H 0.7527 0.8361 0.3054 0.061 Uiso 1 1 calc R
C2S C 0.7607(7) 0.6650(7) 0.1681(5) 0.057(3) Uani 1 1 d .
H2S H 0.7580 0.6731 0.2167 0.068 Uiso 1 1 calc R
C3S C 0.8387(10) 0.5027(5) 0.3602(6) 0.081(4) Uani 1 1 d D
H3S1 H 0.7826 0.4609 0.3611 0.122 Uiso 1 1 calc R
H3S2 H 0.8800 0.5195 0.3133 0.122 Uiso 1 1 calc R
H3S3 H 0.8034 0.5530 0.3655 0.122 Uiso 1 1 calc R

loop_
_atom_site_aniso_label
_atom_site_aniso_U_11
_atom_site_aniso_U_22
_atom_site_aniso_U_33
_atom_site_aniso_U_23
_atom_site_aniso_U_13
_atom_site_aniso_U_12
Nd1 0.0208(2) 0.0162(2) 0.0165(2) -0.00862(15) -0.00326(14) 0.00047(13)
Zn1 0.0187(4) 0.0168(4) 0.0156(4) -0.0098(3) -0.0025(3) 0.0003(3)
Zn2 0.0196(4) 0.0147(4) 0.0171(4) -0.0086(3) -0.0030(3) 0.0006(3)
Cl1 0.0436(12) 0.0396(11) 0.0366(11) -0.0188(9) -0.0023(9) 0.0004(9)
Cl2 0.0663(17) 0.089(2) 0.0513(15) -0.0194(14) -0.0044(13) -0.0073(14)
Cl3 0.0493(14) 0.0658(16) 0.0706(17) -0.0341(14) -0.0068(12) -0.0028(12)
Cl4 0.0469(14) 0.0770(18) 0.0620(16) -0.0220(14) 0.0019(12) -0.0066(12)
Cl5 0.0513(14) 0.0622(15) 0.0480(13) -0.0093(12) 0.0022(11) 0.0030(11)
Cl6 0.0397(15) 0.215(4) 0.0554(17) -0.061(2) 0.0067(12) -0.0112(19)
Cl7 0.109(2) 0.0707(19) 0.0580(16) -0.0243(14) -0.0088(16) 0.0324(17)
P1 0.0220(9) 0.0206(9) 0.0210(9) -0.0146(7) -0.0033(7) 0.0005(7)
P2 0.0236(9) 0.0186(9) 0.0266(9) -0.0149(8) -0.0023(7) 0.0002(7)
S1 0.0325(10) 0.0244(9) 0.0321(10) -0.0199(8) -0.0016(8) 0.0009(7)
S2 0.0383(11) 0.0270(10) 0.0452(12) -0.0257(9) -0.0050(9) 0.0011(8)
O1 0.016(2) 0.022(2) 0.020(2) -0.0102(19) -0.0046(18) 0.0009(18)
O2 0.027(3) 0.018(2) 0.025(3) -0.007(2) 0.004(2) 0.0005(19)
O3 0.020(2) 0.021(2) 0.014(2) -0.0091(19) -0.0052(18) 0.0028(18)
O4 0.020(2) 0.023(2) 0.021(2) -0.012(2) -0.0049(19) 0.0026(18)
O5 0.029(3) 0.015(2) 0.017(2) -0.0079(19) -0.0023(19) 0.0009(18)
O6 0.034(3) 0.014(2) 0.017(2) -0.0110(19) -0.0052(19) 0.0004(19)
O7 0.020(2) 0.017(2) 0.021(2) -0.0095(19) -0.0036(19) 0.0014(18)
O8 0.020(2) 0.019(2) 0.026(2) -0.013(2) -0.0041(19) 0.0054(18)
O9 0.020(2) 0.023(2) 0.012(2) -0.0084(19) -0.0013(18) -0.0018(18)
O10 0.025(3) 0.024(2) 0.018(2) -0.011(2) 0.0012(19) -0.0075(19)
O11 0.027(3) 0.019(2) 0.016(2) -0.0059(19) -0.0028(19) 0.0037(19)
O12 0.029(3) 0.023(3) 0.019(2) -0.012(2) -0.005(2) 0.004(2)
O1S 0.105(8) 0.076(6) 0.184(11) -0.053(7) -0.004(7) 0.002(6)
N1 0.025(3) 0.030(3) 0.033(3) -0.020(3) -0.007(3) 0.004(2)
N2 0.026(3) 0.028(3) 0.032(3) -0.020(3) -0.003(3) 0.000(3)
N3 0.034(3) 0.026(3) 0.025(3) -0.015(3) 0.004(3) -0.001(3)
N4 0.027(3) 0.020(3) 0.022(3) -0.013(2) -0.008(2) 0.002(2)
N5 0.024(3) 0.022(3) 0.028(3) -0.014(3) -0.007(2) -0.001(2)
N6 0.038(4) 0.017(3) 0.026(3) -0.014(3) 0.005(3) 0.001(2)
N7 0.021(3) 0.027(3) 0.024(3) -0.016(3) 0.000(2) -0.005(2)
N8 0.021(3) 0.020(3) 0.025(3) -0.013(2) -0.004(2) -0.001(2)
N9 0.028(3) 0.019(3) 0.030(3) -0.014(3) -0.002(3) 0.006(2)
N10 0.022(3) 0.021(3) 0.025(3) -0.009(3) -0.004(2) -0.002(2)
N11 0.026(3) 0.016(3) 0.030(3) -0.011(2) 0.003(3) -0.004(2)
N12 0.022(3) 0.020(3) 0.024(3) -0.015(2) -0.003(2) 0.001(2)
C1 0.029(4) 0.034(4) 0.045(5) -0.022(4) -0.004(3) 0.006(3)
C2 0.025(4) 0.036(4) 0.021(4) -0.011(3) 0.003(3) 0.003(3)
C3 0.026(4) 0.033(4) 0.019(3) -0.013(3) 0.003(3) -0.003(3)
C4 0.023(4) 0.039(4) 0.024(4) -0.015(3) -0.001(3) -0.003(3)
C5 0.020(4) 0.041(4) 0.028(4) -0.011(3) 0.004(3) -0.002(3)
C6 0.018(3) 0.028(4) 0.023(4) -0.004(3) -0.004(3) -0.005(3)
C7 0.020(3) 0.025(4) 0.017(3) -0.005(3) -0.001(3) 0.001(3)
C8 0.015(3) 0.027(4) 0.018(3) -0.005(3) 0.000(3) -0.002(3)
C9 0.028(4) 0.019(4) 0.030(4) -0.007(3) -0.003(3) -0.005(3)
C10 0.023(4) 0.027(4) 0.026(4) -0.008(3) -0.003(3) -0.003(3)
C11 0.020(3) 0.025(4) 0.019(3) -0.008(3) -0.001(3) 0.005(3)
C12 0.021(4) 0.026(4) 0.020(3) -0.007(3) -0.006(3) -0.006(3)
C13 0.013(3) 0.030(4) 0.021(3) -0.007(3) -0.008(3) 0.001(3)
C14 0.022(4) 0.021(4) 0.021(3) -0.006(3) 0.002(3) 0.007(3)
C15 0.023(3) 0.016(3) 0.014(3) -0.005(3) -0.004(3) 0.000(3)
C16 0.017(3) 0.020(3) 0.012(3) -0.007(3) -0.006(2) 0.003(2)
C17 0.027(4) 0.020(4) 0.030(4) -0.014(3) -0.008(3) 0.005(3)
C18 0.040(4) 0.032(4) 0.016(3) -0.008(3) 0.000(3) -0.002(3)
C19 0.033(4) 0.026(4) 0.031(4) -0.017(3) 0.004(3) -0.004(3)
C20 0.026(4) 0.019(3) 0.023(4) -0.007(3) -0.002(3) 0.001(3)
C21 0.019(3) 0.023(4) 0.017(3) -0.011(3) -0.003(3) 0.004(3)
C22 0.034(4) 0.013(3) 0.026(4) -0.002(3) -0.001(3) -0.005(3)
C23 0.033(4) 0.027(4) 0.016(3) 0.001(3) -0.005(3) 0.004(3)
C24 0.029(4) 0.027(4) 0.022(4) -0.016(3) -0.002(3) 0.004(3)
C25 0.017(3) 0.020(3) 0.017(3) -0.007(3) -0.007(3) 0.005(3)
C26 0.019(3) 0.021(3) 0.015(3) -0.010(3) -0.005(3) 0.002(3)
C27 0.031(4) 0.023(4) 0.024(4) -0.012(3) -0.002(3) 0.002(3)
C28 0.043(5) 0.018(4) 0.048(5) -0.010(4) 0.017(4) -0.009(3)
C29 0.029(4) 0.022(4) 0.016(3) -0.010(3) -0.004(3) -0.003(3)
C30 0.020(3) 0.021(3) 0.018(3) -0.009(3) -0.001(3) 0.003(3)
C31 0.022(4) 0.025(4) 0.024(4) -0.016(3) -0.004(3) -0.005(3)
C32 0.017(4) 0.032(4) 0.028(4) -0.011(3) -0.005(3) 0.002(3)
C33 0.020(3) 0.024(4) 0.018(3) -0.007(3) -0.001(3) -0.002(3)
C34 0.028(4) 0.023(4) 0.015(3) -0.011(3) -0.003(3) 0.002(3)
C35 0.017(3) 0.021(3) 0.017(3) -0.008(3) 0.000(3) -0.002(3)
C36 0.027(4) 0.020(4) 0.033(4) -0.015(3) -0.006(3) 0.007(3)
C37 0.040(5) 0.032(4) 0.026(4) -0.014(3) -0.003(3) 0.001(3)
C38 0.027(4) 0.023(4) 0.015(3) -0.009(3) -0.005(3) 0.006(3)
C39 0.020(3) 0.017(3) 0.022(3) -0.010(3) 0.000(3) -0.001(3)
C40 0.031(4) 0.041(4) 0.023(4) -0.019(3) 0.006(3) -0.002(3)
C41 0.029(4) 0.033(4) 0.020(4) -0.009(3) 0.003(3) -0.011(3)
C42 0.027(4) 0.021(4) 0.027(4) -0.012(3) -0.004(3) -0.007(3)
C43 0.026(4) 0.022(4) 0.018(3) -0.013(3) -0.004(3) 0.003(3)
C44 0.016(3) 0.020(3) 0.020(3) -0.007(3) -0.002(3) 0.002(3)
C45 0.038(4) 0.024(4) 0.023(4) -0.015(3) 0.003(3) -0.006(3)
C46 0.031(4) 0.045(5) 0.037(4) -0.022(4) -0.009(3) 0.013(4)
C47 0.024(4) 0.019(4) 0.042(4) -0.010(3) -0.001(3) -0.003(3)
C48 0.025(4) 0.020(4) 0.029(4) -0.009(3) 0.000(3) -0.005(3)
C49 0.023(4) 0.018(3) 0.030(4) -0.001(3) -0.007(3) -0.001(3)
C50 0.031(4) 0.029(4) 0.024(4) -0.001(3) -0.010(3) -0.004(3)
C51 0.029(4) 0.024(4) 0.020(3) -0.006(3) -0.011(3) 0.001(3)
C52 0.021(3) 0.023(4) 0.018(3) -0.009(3) -0.004(3) -0.004(3)
C53 0.016(3) 0.021(3) 0.024(4) -0.008(3) 0.001(3) -0.006(3)
C54 0.030(4) 0.035(4) 0.015(3) -0.016(3) -0.001(3) 0.001(3)
C1S 0.050(6) 0.054(6) 0.049(5) -0.021(5) 0.005(4) 0.003(4)
C2S 0.036(5) 0.101(8) 0.043(5) -0.038(5) -0.010(4) 0.013(5)
C3S 0.149(11) 0.019(5) 0.072(7) -0.007(5) -0.080(8) 0.000(6)

loop_
_atom_type_symbol
_atom_type_description
_atom_type_scat_dispersion_real
_atom_type_scat_dispersion_imag
_atom_type_scat_source
C C 0.0033 0.0016 'International Tables Vol C Tables 4.2.6.8 and 6.1.1.4'
H H 0.0000 0.0000 'International Tables Vol C Tables 4.2.6.8 and 6.1.1.4'
N N 0.0061 0.0033 'International Tables Vol C Tables 4.2.6.8 and 6.1.1.4'
O O 0.0106 0.0060 'International Tables Vol C Tables 4.2.6.8 and 6.1.1.4'
P P 0.1023 0.0942 'International Tables Vol C Tables 4.2.6.8 and 6.1.1.4'
S S 0.1246 0.1234 'International Tables Vol C Tables 4.2.6.8 and 6.1.1.4'
Cl Cl 0.1484 0.1585 'International Tables Vol C Tables 4.2.6.8 and 6.1.1.4'
Zn Zn 0.2839 1.4301 'International Tables Vol C Tables 4.2.6.8 and 6.1.1.4'
Nd Nd -0.1943 3.0179 'International Tables Vol C Tables 4.2.6.8 and 6.1.1.4'

loop_
_geom_angle_atom_site_label_1
_geom_angle_atom_site_label_2
_geom_angle_atom_site_label_3
_geom_angle
O7 Nd1 O3 177.08(14)
O7 Nd1 O11 63.41(14)
O3 Nd1 O11 114.96(14)
O7 Nd1 O9 66.32(14)
O3 Nd1 O9 115.52(14)
O11 Nd1 O9 65.36(14)
O7 Nd1 O5 116.91(14)
O3 Nd1 O5 64.89(14)
O11 Nd1 O5 176.35(13)
O9 Nd1 O5 111.23(14)
O7 Nd1 O1 114.13(14)
O3 Nd1 O1 64.26(14)
O11 Nd1 O1 119.63(14)
O9 Nd1 O1 174.86(13)
O5 Nd1 O1 63.81(14)
O7 Nd1 O12 111.09(14)
O3 Nd1 O12 66.18(13)
O11 Nd1 O12 59.18(13)
O9 Nd1 O12 115.33(13)
O5 Nd1 O12 122.80(13)
O1 Nd1 O12 69.54(13)
O7 Nd1 O8 58.71(13)
O3 Nd1 O8 121.28(13)
O11 Nd1 O8 114.19(14)
O9 Nd1 O8 112.82(13)
O5 Nd1 O8 68.01(14)
O1 Nd1 O8 64.63(13)
O12 Nd1 O8 118.20(13)
O7 Nd1 O4 121.62(13)
O3 Nd1 O4 58.46(13)
O11 Nd1 O4 66.79(14)
O9 Nd1 O4 66.62(13)
O5 Nd1 O4 110.96(14)
O1 Nd1 O4 115.83(12)
O12 Nd1 O4 63.02(13)
O8 Nd1 O4 178.67(12)
O7 Nd1 O6 67.50(13)
O3 Nd1 O6 115.21(13)
O11 Nd1 O6 120.19(13)
O9 Nd1 O6 65.04(13)
O5 Nd1 O6 57.92(12)
O1 Nd1 O6 110.14(13)
O12 Nd1 O6 178.37(13)
O8 Nd1 O6 60.47(13)
O4 Nd1 O6 118.32(12)
O7 Nd1 O2 67.41(14)
O3 Nd1 O2 109.87(13)
O11 Nd1 O2 69.65(13)
O9 Nd1 O2 125.76(13)
O5 Nd1 O2 113.94(13)
O1 Nd1 O2 57.62(13)
O12 Nd1 O2 59.55(13)
O8 Nd1 O2 61.57(13)
O4 Nd1 O2 119.76(12)
O6 Nd1 O2 118.88(13)
O7 Nd1 O10 116.48(13)
O3 Nd1 O10 66.27(13)
O11 Nd1 O10 112.87(13)
O9 Nd1 O10 58.18(13)
O5 Nd1 O10 63.59(13)
O1 Nd1 O10 118.54(13)
O12 Nd1 O10 118.55(13)
O8 Nd1 O10 118.85(13)
O4 Nd1 O10 59.82(13)
O6 Nd1 O10 63.05(13)
O2 Nd1 O10 175.91(11)
O5 Zn1 O1 78.02(16)
O5 Zn1 O3 78.43(16)
O1 Zn1 O3 77.83(16)
O5 Zn1 N4 148.2(2)
O1 Zn1 N4 122.87(19)
O3 Zn1 N4 83.01(18)
O5 Zn1 N6 83.16(19)
O1 Zn1 N6 148.0(2)
O3 Zn1 N6 123.40(19)
N4 Zn1 N6 85.9(2)
O5 Zn1 N2 121.82(19)
O1 Zn1 N2 83.50(19)
O3 Zn1 N2 148.84(19)
N4 Zn1 N2 86.6(2)
N6 Zn1 N2 84.8(2)
O5 Zn1 Nd1 46.78(11)
O1 Zn1 Nd1 47.17(11)
O3 Zn1 Nd1 46.07(11)
N4 Zn1 Nd1 127.65(14)
N6 Zn1 Nd1 128.11(15)
N2 Zn1 Nd1 128.88(15)
O11 Zn2 O7 75.90(16)
O11 Zn2 O9 78.37(16)
O7 Zn2 O9 78.40(16)
O11 Zn2 N12 123.16(19)
O7 Zn2 N12 82.95(18)
O9 Zn2 N12 146.83(18)
O11 Zn2 N8 148.90(19)
O7 Zn2 N8 123.46(18)
O9 Zn2 N8 82.17(18)
N12 Zn2 N8 85.7(2)
O11 Zn2 N10 84.16(18)
O7 Zn2 N10 147.11(19)
O9 Zn2 N10 123.10(19)
N12 Zn2 N10 86.6(2)
N8 Zn2 N10 86.5(2)
O11 Zn2 Nd1 46.39(12)
O7 Zn2 Nd1 46.00(11)
O9 Zn2 Nd1 46.59(11)
N12 Zn2 Nd1 127.92(13)
N8 Zn2 Nd1 127.01(14)
N10 Zn2 Nd1 128.70(14)
N3 P1 N1 106.7(3)
N3 P1 N5 107.1(3)
N1 P1 N5 105.8(3)
N3 P1 S1 112.0(2)
N1 P1 S1 112.2(2)
N5 P1 S1 112.6(2)
N11 P2 N9 108.7(3)
N11 P2 N7 104.3(3)
N9 P2 N7 104.6(3)
N11 P2 S2 112.2(2)
N9 P2 S2 113.1(2)
N7 P2 S2 113.2(2)
C8 O1 Zn1 132.6(4)
C8 O1 Nd1 132.5(4)
Zn1 O1 Nd1 94.91(16)
C7 O2 C9 116.2(5)
C7 O2 Nd1 117.2(4)
C9 O2 Nd1 126.6(4)
C16 O3 Zn1 132.6(4)
C16 O3 Nd1 131.3(4)
Zn1 O3 Nd1 95.88(16)
C15 O4 C17 116.5(5)
C15 O4 Nd1 116.1(3)
C17 O4 Nd1 127.2(4)
C26 O5 Zn1 133.0(4)
C26 O5 Nd1 131.5(4)
Zn1 O5 Nd1 95.41(16)
C25 O6 C27 115.5(5)
C25 O6 Nd1 117.2(3)
C27 O6 Nd1 127.3(3)
C35 O7 Zn2 132.4(4)
C35 O7 Nd1 132.1(4)
Zn2 O7 Nd1 95.50(16)
C34 O8 C36 115.2(5)
C34 O8 Nd1 116.6(3)
C36 O8 Nd1 127.9(4)
C44 O9 Zn2 133.5(4)
C44 O9 Nd1 131.0(4)
Zn2 O9 Nd1 94.46(15)
C43 O10 C45 114.3(5)
C43 O10 Nd1 116.4(4)
C45 O10 Nd1 128.8(4)
C53 O11 Zn2 133.7(4)
C53 O11 Nd1 128.7(4)
Zn2 O11 Nd1 95.96(16)
C52 O12 C54 115.1(5)
C52 O12 Nd1 117.4(3)
C54 O12 Nd1 127.2(4)
N2 N1 C1 113.7(5)
N2 N1 P1 113.8(4)
C1 N1 P1 119.2(5)
C2 N2 N1 112.9(5)
C2 N2 Zn1 128.0(5)
N1 N2 Zn1 118.7(4)
N4 N3 C18 112.5(5)
N4 N3 P1 114.2(4)
C18 N3 P1 121.7(4)
C10 N4 N3 111.5(5)
C10 N4 Zn1 129.0(4)
N3 N4 Zn1 118.5(4)
N6 N5 C19 113.3(5)
N6 N5 P1 113.4(4)
C19 N5 P1 119.7(4)
C20 N6 N5 112.2(5)
C20 N6 Zn1 127.1(5)
N5 N6 Zn1 119.4(4)
C37 N7 N8 114.0(5)
C37 N7 P2 120.2(5)
N8 N7 P2 115.0(4)
C38 N8 N7 112.2(5)
C38 N8 Zn2 130.3(4)
N7 N8 Zn2 117.4(4)
N10 N9 C46 120.9(5)
N10 N9 P2 115.2(4)
C46 N9 P2 123.4(5)
C47 N10 N9 116.0(5)
C47 N10 Zn2 127.6(5)
N9 N10 Zn2 115.6(4)
C28 N11 N12 114.3(5)
C28 N11 P2 119.3(5)
N12 N11 P2 114.5(4)
C29 N12 N11 111.6(5)
C29 N12 Zn2 129.6(4)
N11 N12 Zn2 118.4(4)
N2 C2 C3 127.3(6)
C8 C3 C4 120.0(6)
C8 C3 C2 123.0(6)
C4 C3 C2 117.1(6)
C5 C4 C3 120.6(6)
C4 C5 C6 120.9(7)
C7 C6 C5 120.4(7)
C6 C7 O2 125.9(6)
C6 C7 C8 120.5(6)
O2 C7 C8 113.5(6)
O1 C8 C3 123.8(6)
O1 C8 C7 118.7(6)
C3 C8 C7 117.4(6)
N4 C10 C11 125.5(6)
C12 C11 C10 116.9(6)
C12 C11 C16 119.2(6)
C10 C11 C16 123.8(6)
C13 C12 C11 120.7(6)
C12 C13 C14 121.0(6)
C13 C14 C15 120.4(6)
O4 C15 C14 125.3(6)
O4 C15 C16 114.7(5)
C14 C15 C16 120.0(6)
O3 C16 C15 119.2(5)
O3 C16 C11 122.2(5)
C15 C16 C11 118.6(6)
N6 C20 C21 126.6(6)
C26 C21 C20 123.5(6)
C26 C21 C22 120.1(6)
C20 C21 C22 116.3(6)
C23 C22 C21 119.9(6)
C22 C23 C24 120.7(6)
C25 C24 C23 120.9(6)
O6 C25 C24 125.5(6)
O6 C25 C26 113.6(5)
C24 C25 C26 120.9(6)
O5 C26 C21 122.9(5)
O5 C26 C25 119.6(5)
C21 C26 C25 117.4(6)
N12 C29 C30 126.4(6)
C31 C30 C35 119.8(6)
C31 C30 C29 117.0(6)
C35 C30 C29 123.2(6)
C32 C31 C30 121.6(6)
C31 C32 C33 119.5(6)
C34 C33 C32 120.0(6)
C33 C34 O8 125.0(6)
C33 C34 C35 121.2(6)
O8 C34 C35 113.8(6)
O7 C35 C30 123.3(5)
O7 C35 C34 118.8(6)
C30 C35 C34 117.9(6)
N8 C38 C39 127.3(6)
C44 C39 C40 120.2(6)
C44 C39 C38 123.3(6)
C40 C39 C38 116.4(6)
C41 C40 C39 121.8(6)
C40 C41 C42 118.7(6)
C43 C42 C41 121.2(6)
C42 C43 O10 126.2(6)
C42 C43 C44 121.6(6)
O10 C43 C44 112.1(6)
O9 C44 C39 123.3(6)
O9 C44 C43 120.2(5)
C39 C44 C43 116.5(6)
N10 C47 C48 126.9(6)
C49 C48 C53 120.0(6)
C49 C48 C47 116.3(6)
C53 C48 C47 123.6(6)
C50 C49 C48 120.6(6)
C49 C50 C51 121.1(6)
C52 C51 C50 119.1(6)
C51 C52 O12 125.0(6)
C51 C52 C53 121.9(6)
O12 C52 C53 113.1(5)
O11 C53 C52 119.1(6)
O11 C53 C48 123.7(6)
C52 C53 C48 117.2(6)
Cl3 C1S Cl4 110.6(5)
Cl3 C1S Cl2 108.8(5)
Cl4 C1S Cl2 109.7(5)
Cl6 C2S Cl5 112.0(6)
Cl6 C2S Cl7 109.3(5)
Cl5 C2S Cl7 106.9(5)

loop_
_geom_bond_atom_site_label_1
_geom_bond_atom_site_label_2
_geom_bond_distance
Nd1 O7 2.437(4)
Nd1 O3 2.448(4)
Nd1 O11 2.454(4)
Nd1 O9 2.457(4)
Nd1 O5 2.474(4)
Nd1 O1 2.488(4)
Nd1 O12 2.779(4)
Nd1 O8 2.863(4)
Nd1 O4 2.871(4)
Nd1 O6 2.878(4)
Nd1 O2 2.891(4)
Nd1 O10 2.911(4)
Zn1 O5 2.082(4)
Zn1 O1 2.085(4)
Zn1 O3 2.095(4)
Zn1 N4 2.108(5)
Zn1 N6 2.141(6)
Zn1 N2 2.161(5)
Zn2 O11 2.071(4)
Zn2 O7 2.109(4)
Zn2 O9 2.126(4)
Zn2 N12 2.136(5)
Zn2 N8 2.143(5)
Zn2 N10 2.189(5)
Cl2 C1S 1.792(9)
Cl3 C1S 1.750(9)
Cl4 C1S 1.771(9)
Cl5 C2S 1.751(9)
Cl6 C2S 1.719(9)
Cl7 C2S 1.846(11)
P1 N3 1.658(6)
P1 N1 1.673(6)
P1 N5 1.676(6)
P1 S1 1.929(2)
P2 N11 1.668(6)
P2 N9 1.678(6)
P2 N7 1.681(6)
P2 S2 1.924(2)
O1 C8 1.306(7)
O2 C7 1.379(8)
O2 C9 1.426(8)
O3 C16 1.312(7)
O4 C15 1.347(7)
O4 C17 1.440(7)
O5 C26 1.305(7)
O6 C25 1.360(7)
O6 C27 1.431(7)
O7 C35 1.335(7)
O8 C34 1.384(8)
O8 C36 1.439(7)
O9 C44 1.322(7)
O10 C43 1.381(7)
O10 C45 1.444(8)
O11 C53 1.314(8)
O12 C52 1.383(7)
O12 C54 1.432(7)
O1S C3S 1.409(8)
N1 N2 1.454(7)
N1 C1 1.472(9)
N2 C2 1.275(9)
N3 N4 1.474(7)
N3 C18 1.480(8)
N4 C10 1.312(8)
N5 N6 1.451(7)
N5 C19 1.476(9)
N6 C20 1.306(8)
N7 C37 1.437(9)
N7 N8 1.439(7)
N8 C38 1.281(8)
N9 N10 1.417(7)
N9 C46 1.455(8)
N10 C47 1.279(9)
N11 C28 1.453(9)
N11 N12 1.453(7)
N12 C29 1.293(8)
C2 C3 1.440(10)
C3 C8 1.418(9)
C3 C4 1.419(9)
C4 C5 1.344(10)
C5 C6 1.403(9)
C6 C7 1.374(9)
C7 C8 1.433(9)
C10 C11 1.426(9)
C11 C12 1.414(9)
C11 C16 1.424(9)
C12 C13 1.358(9)
C13 C14 1.391(9)
C14 C15 1.391(9)
C15 C16 1.417(8)
C20 C21 1.422(9)
C21 C26 1.417(9)
C21 C22 1.429(9)
C22 C23 1.352(9)
C23 C24 1.398(9)
C24 C25 1.364(9)
C25 C26 1.423(8)
C29 C30 1.449(8)
C30 C31 1.401(9)
C30 C35 1.409(9)
C31 C32 1.361(9)
C32 C33 1.419(9)
C33 C34 1.368(9)
C34 C35 1.422(8)
C38 C39 1.433(9)
C39 C44 1.397(9)
C39 C40 1.416(9)
C40 C41 1.369(10)
C41 C42 1.400(9)
C42 C43 1.354(9)
C43 C44 1.450(9)
C47 C48 1.460(10)
C48 C49 1.399(9)
C48 C53 1.411(9)
C49 C50 1.358(10)
C50 C51 1.385(10)
C51 C52 1.377(9)
C52 C53 1.412(9)
